data_7129247
loop_
_publ_author_name
'Hill, Anthony'
'Frogley, Benjamin'
'Welsh, Steven S.'

_publ_section_title
;
 Bimetallic ethynylanthracenyl functionalised carbynes
;
_journal_name_full 'Chemical Communications'
_journal_paper_doi 10.1039/D1CC06142A
_journal_year 2021
_chemical_formula_moiety 'C52 H63 Au B N6 O2 P W, C6 H12, 2(C0.75 H0.75 Cl2.25)'
_chemical_formula_sum 'C59.5 H76.5 Au B Cl4.5 N6 O2 P W'
_chemical_formula_weight 1489.97
_space_group_crystal_system monoclinic
_space_group_IT_number 14
_space_group_name_Hall '-P 2ybc'
_space_group_name_H-M_alt 'P 1 21/c 1'
_atom_sites_solution_hydrogens mixed
_atom_sites_solution_primary dual
_audit_creation_date 2020-12-16
_audit_creation_method
;
Olex2 1.2
(compiled 2018.05.29 svn.r3508 for OlexSys, GUI svn.r5506)
;
_audit_update_record
;
2021-04-21 deposited with the CCDC.	2021-11-15 downloaded from the CCDC.
;
_cell_angle_alpha 90
_cell_angle_beta 114.172(5)
_cell_angle_gamma 90
_cell_formula_units_Z 4
_cell_length_a 20.7071(9)
_cell_length_b 16.1172(4)
_cell_length_c 21.1538(9)
_cell_measurement_reflns_used 9292
_cell_measurement_temperature 150.00(10)
_cell_measurement_theta_max 27.6150
_cell_measurement_theta_min 3.7920
_cell_volume 6440.9(5)
_computing_cell_refinement 'CrysAlisPro 1.171.40.82a (Rigaku OD, 2020)'
_computing_data_collection 'CrysAlisPro 1.171.40.82a (Rigaku OD, 2020)'
_computing_data_reduction 'CrysAlisPro 1.171.40.82a (Rigaku OD, 2020)'
_computing_molecular_graphics 'Olex2 (Dolomanov et al., 2009)'
_computing_publication_material 'Olex2 (Dolomanov et al., 2009)'
_computing_structure_refinement 'ShelXL (Sheldrick, 2015)'
_computing_structure_solution 'ShelXT (Sheldrick, 2015)'
_diffrn_ambient_environment N~2~
_diffrn_ambient_temperature 150.00(10)
_diffrn_detector 'CCD plate'
_diffrn_detector_area_resol_mean 8.1297
_diffrn_detector_type EosS2
_diffrn_measured_fraction_theta_full 0.992
_diffrn_measured_fraction_theta_max 0.816
_diffrn_measurement_details
;
List of Runs (angles in degrees, time in seconds):

  # Type    Start    End  Width  t~exp~   \w     \q     \k     \f   Frames
#--------------------------------------------------------------------------
  1  \w     -4.00  80.00   1.00   39.00    --   12.97  57.00 -60.00   84
  2  \w     -4.00  80.00   1.00   39.00    --   12.97  57.00  30.00   84
  3  \w    -12.00  13.00   1.00   39.00    --  -13.67 -77.00 -30.00   25
;
_diffrn_measurement_device 'four-circle diffractometer'
_diffrn_measurement_device_type 'SuperNova, Dual, Cu at home/near, EosS2'
_diffrn_measurement_method '\w scans'
_diffrn_orient_matrix_type 'CrysAlisPro convention (1999,Acta A55,543-557)'
_diffrn_orient_matrix_UB_11 0.0370581000
_diffrn_orient_matrix_UB_12 0.0053599000
_diffrn_orient_matrix_UB_13 0.0113341000
_diffrn_orient_matrix_UB_21 0.0041116000
_diffrn_orient_matrix_UB_22 -0.0016031000
_diffrn_orient_matrix_UB_23 0.0349744000
_diffrn_orient_matrix_UB_31 0.0044215000
_diffrn_orient_matrix_UB_32 -0.0436233000
_diffrn_orient_matrix_UB_33 0.0001356000
_diffrn_radiation_monochromator mirror
_diffrn_radiation_probe x-ray
_diffrn_radiation_type MoK\a
_diffrn_radiation_wavelength 0.71073
_diffrn_reflns_av_R_equivalents 0.0377
_diffrn_reflns_av_unetI/netI 0.0732
_diffrn_reflns_Laue_measured_fraction_full 0.992
_diffrn_reflns_Laue_measured_fraction_max 0.816
_diffrn_reflns_limit_h_max 17
_diffrn_reflns_limit_h_min -27
_diffrn_reflns_limit_k_max 21
_diffrn_reflns_limit_k_min -11
_diffrn_reflns_limit_l_max 27
_diffrn_reflns_limit_l_min -17
_diffrn_reflns_number 24626
_diffrn_reflns_point_group_measured_fraction_full 0.992
_diffrn_reflns_point_group_measured_fraction_max 0.816
_diffrn_reflns_theta_full 25.242
_diffrn_reflns_theta_max 28.258
_diffrn_reflns_theta_min 3.323
_diffrn_source 'micro-focus sealed X-ray tube'
_diffrn_source_type 'SuperNova (Mo) X-ray Source'
_exptl_absorpt_coefficient_mu 4.315
_exptl_absorpt_correction_T_max 1.00000
_exptl_absorpt_correction_T_min 0.55720
_exptl_absorpt_correction_type multi-scan
_exptl_absorpt_process_details
;
CrysAlisPro 1.171.40.82a (Rigaku Oxford Diffraction, 2020)
Empirical absorption correction using spherical harmonics,
implemented in SCALE3 ABSPACK scaling algorithm.
;
_exptl_crystal_colour orange
_exptl_crystal_colour_primary orange
_exptl_crystal_density_diffrn 1.537
_exptl_crystal_description prism
_exptl_crystal_F_000 2964
_exptl_crystal_size_max 0.306
_exptl_crystal_size_mid 0.202
_exptl_crystal_size_min 0.026
_refine_diff_density_max 2.531
_refine_diff_density_min -2.118
_refine_diff_density_rms 0.165
_refine_ls_extinction_method none
_refine_ls_goodness_of_fit_ref 1.052
_refine_ls_hydrogen_treatment mixed
_refine_ls_matrix_type full
_refine_ls_number_parameters 790
_refine_ls_number_reflns 13019
_refine_ls_number_restraints 272
_refine_ls_restrained_S_all 1.060
_refine_ls_R_factor_all 0.0861
_refine_ls_R_factor_gt 0.0545
_refine_ls_shift/su_max 0.002
_refine_ls_shift/su_mean 0.000
_refine_ls_structure_factor_coef Fsqd
_refine_ls_weighting_details 'w=1/[\s^2^(Fo^2^)+(0.0270P)^2^+47.5082P] where P=(Fo^2^+2Fc^2^)/3'
_refine_ls_weighting_scheme calc
_refine_ls_wR_factor_gt 0.1046
_refine_ls_wR_factor_ref 0.1187
_reflns_Friedel_coverage 0.000
_reflns_number_gt 9539
_reflns_number_total 13019
_reflns_threshold_expression 'I > 2\s(I)'
_cod_data_source_file d1cc06142a2.cif
_cod_data_source_block Compound_6b
_cod_original_formula_sum 'C59.50 H76.50 Au B Cl4.50 N6 O2 P W'
_cod_database_code 7129247
_shelx_shelxl_version_number 2016/6
_chemical_oxdiff_formula 'C52 H63 Au B N6 O2 P W'
_shelx_space_group_comment
;
The symmetry employed for this shelxl refinement is uniquely defined
by the following loop, which should always be used as a source of
symmetry information in preference to the above space-group names.
They are only intended as comments.
;
_reflns_odcompleteness_completeness 99.15
_reflns_odcompleteness_iscentric 1
_reflns_odcompleteness_theta 24.97
_olex2_refinement_description
;
1. Fixed Uiso
 At 1.2 times of:
  All C(H) groups, All C(H,H) groups, All C(H,H,H,H) groups
 At 1.5 times of:
  All C(H,H,H) groups
2. Restrained distances
 C60-Cl7 \\sim C60-Cl8 \\sim C60-Cl9 \\sim C60-Cl10 \\sim C60-Cl11 \\sim
C60-Cl12
 with sigma of 0.02
 C56-C57 \\sim C57-C58 \\sim C56-C57A \\sim C57A-C58
 with sigma of 0.02
 C53-C54 \\sim C54-C55 \\sim C53-C54A \\sim C54A-C55
 with sigma of 0.02
 C59-Cl1 \\sim C59-Cl2 \\sim C59-Cl3 \\sim C59-Cl4 \\sim C59-Cl5 \\sim C59-Cl6
 with sigma of 0.02
3. Uiso/Uaniso restraints and constraints
C57A \\sim C58 \\sim C53 \\sim C54 \\sim C54A \\sim C57 \\sim C55 \\sim C56:
within 1.7A with sigma of 0.02 and sigma for terminal atoms of 0.04
N5 \\sim N6 \\sim C33 \\sim C32 \\sim C31: within 1.7A with sigma of 0.02 and
sigma for terminal atoms of 0.04
Cl3 \\sim Cl2 \\sim Cl1 \\sim Cl6 \\sim C59 \\sim Cl4 \\sim Cl5: within 1.7A
with sigma of 0.04 and sigma for terminal atoms of 0.08
Cl7 \\sim Cl8 \\sim Cl9 \\sim Cl10 \\sim Cl11 \\sim Cl12: within 1.7A with
sigma of 0.04 and sigma for terminal atoms of 0.08
4. Rigid body (RIGU) restrains
 Cl7, C60, Cl8, Cl9, Cl10, Cl11, Cl12
 with sigma for 1-2 distances of 0.004 and sigma for 1-3 distances of 0.004
 Cl2, Cl3, C59, Cl1, Cl6, Cl4, Cl5
 with sigma for 1-2 distances of 0.004 and sigma for 1-3 distances of 0.004
5. Others
 1*[Sof(H59)+Sof(Cl6)+Sof(Cl2)+Sof(Cl5)]+1*[Sof(Cl4)+Sof(Cl3)+Sof(Cl1)+
 Sof(H59A)]=0.75 with esd of 0.001
 1*[Sof(Cl11)+Sof(Cl9)+Sof(Cl7)+Sof(H60)]+1*[Sof(Cl10)+Sof(Cl12)+Sof(Cl8)+
 Sof(H60A)]=0.75 with esd of 0.001
 Sof(H59)=Sof(Cl6)=Sof(Cl2)=Sof(Cl5)=FVAR(1)
 Sof(Cl11)=Sof(Cl9)=Sof(Cl7)=Sof(H60)=FVAR(2)
 Sof(Cl4)=Sof(Cl3)=Sof(Cl1)=Sof(H59A)=FVAR(3)
 Sof(Cl10)=Sof(Cl12)=Sof(Cl8)=Sof(H60A)=FVAR(4)
 Sof(H53C)=Sof(H53D)=Sof(H58C)=Sof(H58D)=Sof(H55C)=Sof(H55D)=Sof(H56C)=
 Sof(H56D)=Sof(C57A)=Sof(H57C)=Sof(H57D)=Sof(C54A)=Sof(H54C)=Sof(H54D)=1-FVAR(5)
 Sof(H53A)=Sof(H53B)=Sof(H58A)=Sof(H58B)=Sof(C54)=Sof(H54A)=Sof(H54B)=Sof(C57)=
 Sof(H57A)=Sof(H57B)=Sof(H55A)=Sof(H55B)=Sof(H56A)=Sof(H56B)=FVAR(5)
 Fixed Sof: C59(0.75) C60(0.75)
6.a Ternary CH refined with riding coordinates:
 C41(H41), C47(H47), C35(H35), C59(H59A), C59(H59), C60(H60), C60(H60A)
6.b Secondary CH2 refined with riding coordinates:
 C36(H36A,H36B), C52(H52A,H52B), C45(H45A,H45B), C44(H44A,H44B), C42(H42A,
 H42B), C48(H48A,H48B), C46(H46A,H46B), C40(H40A,H40B), C38(H38A,H38B),
 C43(H43A,H43B), C51(H51A,H51B), C39(H39A,H39B), C49(H49A,H49B), C37(H37A,H37B),
  C50(H50A,H50B), C53(H53A,H53B), C53(H53C,H53D), C58(H58A,H58B), C58(H58C,
 H58D), C54(H54A,H54B), C57(H57A,H57B), C55(H55A,H55B), C55(H55C,H55D),
 C56(H56A,H56B), C56(H56C,H56D), C57A(H57C,H57D), C54A(H54C,H54D)
6.c Aromatic/amide H refined with riding coordinates:
 C6(H6), C32(H32), C16(H16), C7(H7), C27(H27), C14(H14), C13(H13), C15(H15),
 C9(H9), C8(H8), C22(H22)
6.d Idealised Me refined as rotating group:
 C30(H30A,H30B,H30C), C34(H34A,H34B,H34C), C25(H25A,H25B,H25C), C24(H24A,H24B,
 H24C), C20(H20A,H20B,H20C), C29(H29A,H29B,H29C)
;
_ins_header
;
TITL BF123Ca_scale in P2(1)/c 
REM P2(1)/c (#14 in standard setting)
CELL 0.71073  20.707086  16.117165  21.153809  90.0000 114.1720  90.0000
ZERR    6.00   0.000872   0.000429   0.000928   0.0000   0.0053   0.0000
LATT  1
SYMM -x, y+1/2,-z+1/2 
SFAC C H B N O P W Au
UNIT 312.00 378.00 6.00 36.00 12.00 6.00 6.00 6.00
TREF
HKLF 4
END
;
_olex2_submission_special_instructions 'No special instructions were received'
_oxdiff_exptl_absorpt_empirical_details
;
Empirical correction (ABSPACK) includes:
- Absorption correction using spherical harmonics
- Frame scaling
;
_oxdiff_exptl_absorpt_empirical_full_max 1.564
_oxdiff_exptl_absorpt_empirical_full_min 0.740

loop_
_space_group_symop_operation_xyz
'x, y, z'
'-x, y+1/2, -z+1/2'
'-x, -y, -z'
'x, -y-1/2, z-1/2'

loop_
_atom_site_label
_atom_site_type_symbol
_atom_site_fract_x
_atom_site_fract_y
_atom_site_fract_z
_atom_site_U_iso_or_equiv
_atom_site_adp_type
_atom_site_occupancy
_atom_site_site_symmetry_order
_atom_site_calc_flag
_atom_site_refinement_flags_posn
_atom_site_refinement_flags_adp
_atom_site_refinement_flags_occupancy
_atom_site_disorder_assembly
_atom_site_disorder_group
W1 W 0.98551(2) 0.79949(2) 0.78553(2) 0.02240(9) Uani 1 1 d . . . . .
Au1 Au 0.50648(2) 0.47940(2) 0.71954(2) 0.03246(10) Uani 1 1 d . . . . .
P1 P 0.40871(11) 0.40445(12) 0.70995(10) 0.0258(4) Uani 1 1 d . . . . .
N3 N 0.9357(3) 0.8857(4) 0.6976(3) 0.0237(14) Uani 1 1 d . . . . .
N4 N 0.9646(3) 0.9002(4) 0.6506(3) 0.0245(14) Uani 1 1 d . . . . .
O2 O 0.9703(3) 0.9147(4) 0.8988(3) 0.0450(16) Uani 1 1 d . . . . .
N5 N 1.0037(3) 0.7255(4) 0.7064(3) 0.0247(14) Uani 1 1 d . U . . .
C1 C 0.9051(4) 0.7477(4) 0.7813(3) 0.0217(16) Uani 1 1 d . . . . .
N1 N 1.0849(3) 0.8670(4) 0.7907(3) 0.0273(15) Uani 1 1 d . . . . .
N6 N 1.0228(3) 0.7640(4) 0.6570(3) 0.0273(15) Uani 1 1 d . U . . .
C3 C 0.9756(4) 0.8737(5) 0.8564(4) 0.0301(18) Uani 1 1 d . . . . .
O1 O 1.0718(3) 0.6818(4) 0.9112(3) 0.0500(17) Uani 1 1 d . . . . .
C19 C 0.5954(4) 0.5422(5) 0.7344(4) 0.0314(19) Uani 1 1 d . . . . .
N2 N 1.0922(3) 0.8830(4) 0.7299(3) 0.0282(15) Uani 1 1 d . . . . .
C6 C 0.8075(4) 0.6939(5) 0.6486(4) 0.0291(18) Uani 1 1 d . . . . .
H6 H 0.848404 0.721871 0.653098 0.035 Uiso 1 1 calc R . . . .
C2 C 1.0403(4) 0.7240(5) 0.8647(4) 0.0302(18) Uani 1 1 d . . . . .
C5 C 0.7939(4) 0.6816(4) 0.7087(4) 0.0226(16) Uani 1 1 d . . . . .
C4 C 0.8409(4) 0.7083(4) 0.7756(4) 0.0227(16) Uani 1 1 d . . . . .
C28 C 0.9240(5) 0.9557(5) 0.6027(4) 0.0306(19) Uani 1 1 d . . . . .
C33 C 1.0297(4) 0.7051(5) 0.6141(4) 0.0310(18) Uani 1 1 d . U . . .
C26 C 0.8774(4) 0.9327(5) 0.6778(4) 0.0280(17) Uani 1 1 d . . . . .
C32 C 1.0139(4) 0.6303(5) 0.6344(4) 0.0324(19) Uani 1 1 d . U . . .
H32 H 1.013397 0.579111 0.613870 0.039 Uiso 1 1 calc R . . . .
C16 C 0.8686(4) 0.7208(5) 0.9013(4) 0.0280(18) Uani 1 1 d . . . . .
H16 H 0.910552 0.748054 0.908130 0.034 Uiso 1 1 calc R . . . .
C17 C 0.8232(4) 0.6948(4) 0.8333(4) 0.0230(16) Uani 1 1 d . . . . .
C7 C 0.7638(4) 0.6668(5) 0.5861(4) 0.035(2) Uani 1 1 d . . . . .
H7 H 0.775038 0.675235 0.548234 0.042 Uiso 1 1 calc R . . . .
C41 C 0.3244(4) 0.4509(5) 0.6504(4) 0.0286(18) Uani 1 1 d . . . . .
H41 H 0.330887 0.461916 0.607843 0.034 Uiso 1 1 calc R . . . .
C18 C 0.6481(4) 0.5815(5) 0.7463(4) 0.0312(18) Uani 1 1 d . . . . .
C36 C 0.4330(5) 0.4692(5) 0.8400(4) 0.041(2) Uani 1 1 d . . . . .
H36A H 0.398250 0.512477 0.818870 0.050 Uiso 1 1 calc R . . . .
H36B H 0.477972 0.487752 0.840980 0.050 Uiso 1 1 calc R . . . .
C52 C 0.4825(4) 0.2580(5) 0.7169(4) 0.036(2) Uani 1 1 d . . . . .
H52A H 0.520512 0.294688 0.719187 0.043 Uiso 1 1 calc R . . . .
H52B H 0.487181 0.248368 0.763834 0.043 Uiso 1 1 calc R . . . .
C45 C 0.1949(4) 0.4400(5) 0.5704(4) 0.038(2) Uani 1 1 d . . . . .
H45A H 0.152704 0.406235 0.558173 0.045 Uiso 1 1 calc R . . . .
H45B H 0.204648 0.445545 0.529494 0.045 Uiso 1 1 calc R . . . .
C47 C 0.4116(4) 0.3002(5) 0.6756(4) 0.0277(17) Uani 1 1 d . . . . .
H47 H 0.373933 0.266483 0.679258 0.033 Uiso 1 1 calc R . . . .
C44 C 0.1813(5) 0.5253(5) 0.5929(4) 0.040(2) Uani 1 1 d . . . . .
H44A H 0.143646 0.552369 0.554442 0.047 Uiso 1 1 calc R . . . .
H44B H 0.165976 0.519460 0.630318 0.047 Uiso 1 1 calc R . . . .
C31 C 0.9985(4) 0.6451(5) 0.6921(4) 0.0288(17) Uani 1 1 d . U . . .
C11 C 0.7120(4) 0.6259(4) 0.7572(4) 0.0251(17) Uani 1 1 d . . . . .
C42 C 0.3099(5) 0.5359(5) 0.6739(4) 0.038(2) Uani 1 1 d . . . . .
H42A H 0.300135 0.529325 0.714724 0.045 Uiso 1 1 calc R . . . .
H42B H 0.351633 0.570494 0.686327 0.045 Uiso 1 1 calc R . . . .
C30 C 0.9787(4) 0.5822(5) 0.7328(5) 0.035(2) Uani 1 1 d . . . . .
H30A H 1.009944 0.586963 0.780986 0.052 Uiso 1 1 calc GR . . . .
H30B H 0.982656 0.527586 0.716648 0.052 Uiso 1 1 calc GR . . . .
H30C H 0.930864 0.591591 0.727106 0.052 Uiso 1 1 calc GR . . . .
C27 C 0.8685(5) 0.9768(5) 0.6184(4) 0.039(2) Uani 1 1 d . . . . .
H27 H 0.831916 1.013312 0.594093 0.047 Uiso 1 1 calc R . . . .
C35 C 0.4098(4) 0.3892(5) 0.7973(4) 0.0276(17) Uani 1 1 d . . . . .
H35 H 0.447387 0.348689 0.820485 0.033 Uiso 1 1 calc R . . . .
C14 C 0.7893(4) 0.6656(5) 0.9465(4) 0.0327(19) Uani 1 1 d . . . . .
H14 H 0.778459 0.655794 0.984366 0.039 Uiso 1 1 calc R . . . .
C12 C 0.7588(4) 0.6538(4) 0.8234(4) 0.0212(15) Uani 1 1 d . . . . .
C48 C 0.3987(4) 0.3061(5) 0.5995(4) 0.0329(19) Uani 1 1 d . . . . .
H48A H 0.351426 0.327463 0.573307 0.039 Uiso 1 1 calc R . . . .
H48B H 0.432065 0.345268 0.594794 0.039 Uiso 1 1 calc R . . . .
C10 C 0.7293(4) 0.6398(4) 0.6996(4) 0.0245(17) Uani 1 1 d . . . . .
C34 C 1.0520(5) 0.7257(5) 0.5575(4) 0.041(2) Uani 1 1 d . . . . .
H34A H 1.023679 0.770576 0.530427 0.062 Uiso 1 1 calc GR . . . .
H34B H 1.045869 0.677938 0.528474 0.062 Uiso 1 1 calc GR . . . .
H34C H 1.100945 0.741759 0.577165 0.062 Uiso 1 1 calc GR . . . .
C23 C 1.1521(5) 0.9259(5) 0.7437(5) 0.039(2) Uani 1 1 d . . . . .
C46 C 0.2567(4) 0.3968(5) 0.6270(4) 0.0328(19) Uani 1 1 d . . . . .
H46A H 0.265267 0.343901 0.609899 0.039 Uiso 1 1 calc R . . . .
H46B H 0.245156 0.386084 0.666287 0.039 Uiso 1 1 calc R . . . .
C13 C 0.7445(4) 0.6404(5) 0.8834(4) 0.0279(18) Uani 1 1 d . . . . .
H13 H 0.702994 0.613485 0.878326 0.034 Uiso 1 1 calc R . . . .
C15 C 0.8527(4) 0.7069(5) 0.9563(4) 0.0322(19) Uani 1 1 d . . . . .
H15 H 0.883297 0.724428 1.000240 0.039 Uiso 1 1 calc R . . . .
C9 C 0.6836(4) 0.6132(5) 0.6322(4) 0.0312(18) Uani 1 1 d . . . . .
H9 H 0.641317 0.586912 0.625530 0.037 Uiso 1 1 calc R . . . .
C25 C 0.8322(5) 0.9359(6) 0.7179(5) 0.050(3) Uani 1 1 d . . . . .
H25A H 0.814679 0.881361 0.720199 0.075 Uiso 1 1 calc GR . . . .
H25B H 0.793047 0.972779 0.695176 0.075 Uiso 1 1 calc GR . . . .
H25C H 0.859880 0.955690 0.763918 0.075 Uiso 1 1 calc GR . . . .
C40 C 0.3432(5) 0.3526(5) 0.7997(4) 0.035(2) Uani 1 1 d . . . . .
H40A H 0.331873 0.300629 0.774452 0.043 Uiso 1 1 calc R . . . .
H40B H 0.303894 0.390410 0.777601 0.043 Uiso 1 1 calc R . . . .
C24 C 1.1754(5) 0.9524(6) 0.6886(5) 0.059(3) Uani 1 1 d . . . . .
H24A H 1.173177 0.905985 0.659419 0.088 Uiso 1 1 calc GR . . . .
H24B H 1.223086 0.972702 0.709781 0.088 Uiso 1 1 calc GR . . . .
H24C H 1.144745 0.995680 0.661328 0.088 Uiso 1 1 calc GR . . . .
C38 C 0.3747(5) 0.4168(5) 0.9165(4) 0.044(2) Uani 1 1 d . . . . .
H38A H 0.336463 0.456808 0.898293 0.052 Uiso 1 1 calc R . . . .
H38B H 0.382743 0.404946 0.964159 0.052 Uiso 1 1 calc R . . . .
C43 C 0.2472(5) 0.5785(5) 0.6170(5) 0.044(2) Uani 1 1 d . . . . .
H43A H 0.237900 0.630914 0.634279 0.052 Uiso 1 1 calc R . . . .
H43B H 0.258908 0.590284 0.577963 0.052 Uiso 1 1 calc R . . . .
C21 C 1.1422(4) 0.8989(5) 0.8414(4) 0.037(2) Uani 1 1 d . . . . .
C51 C 0.4895(5) 0.1760(5) 0.6849(5) 0.043(2) Uani 1 1 d . . . . .
H51A H 0.455638 0.136826 0.688576 0.052 Uiso 1 1 calc R . . . .
H51B H 0.536557 0.153781 0.710881 0.052 Uiso 1 1 calc R . . . .
C8 C 0.7003(4) 0.6253(5) 0.5771(4) 0.037(2) Uani 1 1 d . . . . .
H8 H 0.670004 0.606339 0.533493 0.044 Uiso 1 1 calc R . . . .
C22 C 1.1852(4) 0.9365(5) 0.8143(5) 0.041(2) Uani 1 1 d . . . . .
H22 H 1.227797 0.963654 0.838884 0.049 Uiso 1 1 calc R . . . .
C39 C 0.3535(5) 0.3376(5) 0.8742(4) 0.043(2) Uani 1 1 d . . . . .
H39A H 0.309808 0.316653 0.874747 0.052 Uiso 1 1 calc R . . . .
H39B H 0.389897 0.295975 0.894965 0.052 Uiso 1 1 calc R . . . .
C20 C 1.1532(5) 0.8940(7) 0.9164(4) 0.053(3) Uani 1 1 d . . . . .
H20A H 1.118797 0.928175 0.923550 0.079 Uiso 1 1 calc GR . . . .
H20B H 1.199914 0.913248 0.945351 0.079 Uiso 1 1 calc GR . . . .
H20C H 1.147912 0.837587 0.927992 0.079 Uiso 1 1 calc GR . . . .
C49 C 0.4063(5) 0.2235(5) 0.5687(4) 0.041(2) Uani 1 1 d . . . . .
H49A H 0.369329 0.186150 0.568161 0.049 Uiso 1 1 calc R . . . .
H49B H 0.400317 0.231850 0.521245 0.049 Uiso 1 1 calc R . . . .
C37 C 0.4404(5) 0.4528(6) 0.9145(4) 0.050(3) Uani 1 1 d . . . . .
H37A H 0.479527 0.414962 0.937258 0.060 Uiso 1 1 calc R . . . .
H37B H 0.451437 0.504572 0.940211 0.060 Uiso 1 1 calc R . . . .
C29 C 0.9421(5) 0.9853(5) 0.5442(5) 0.048(2) Uani 1 1 d . . . . .
H29A H 0.989059 1.007988 0.562910 0.072 Uiso 1 1 calc GR . . . .
H29B H 0.908947 1.027286 0.518259 0.072 Uiso 1 1 calc GR . . . .
H29C H 0.939716 0.939495 0.514375 0.072 Uiso 1 1 calc GR . . . .
B1 B 1.0342(5) 0.8577(5) 0.6596(5) 0.030(2) Uani 1 1 d . . . . .
C50 C 0.4771(5) 0.1844(5) 0.6091(5) 0.045(2) Uani 1 1 d . . . . .
H50A H 0.514088 0.218326 0.605426 0.054 Uiso 1 1 calc R . . . .
H50B H 0.478846 0.130036 0.590156 0.054 Uiso 1 1 calc R . . . .
C53 C 0.4100(8) 0.6330(10) 0.5726(7) 0.103(4) Uani 1 1 d D U . . .
H53A H 0.416769 0.611269 0.617691 0.124 Uiso 0.746(18) 1 calc R . P A 1
H53B H 0.373826 0.675544 0.560285 0.124 Uiso 0.746(18) 1 calc R . P A 1
H53C H 0.420684 0.579672 0.595970 0.124 Uiso 0.254(18) 1 calc R . P A 2
H53D H 0.389496 0.667903 0.596939 0.124 Uiso 0.254(18) 1 calc R . P A 2
C58 C 0.4767(9) 0.6710(12) 0.5779(7) 0.121(5) Uani 1 1 d D U . . .
H58A H 0.481738 0.724019 0.601112 0.146 Uiso 0.746(18) 1 calc R . P A 1
H58B H 0.515389 0.636022 0.607460 0.146 Uiso 0.746(18) 1 calc R . P A 1
H58C H 0.469723 0.726681 0.558826 0.146 Uiso 0.254(18) 1 calc R . P A 2
H58D H 0.512465 0.671606 0.625098 0.146 Uiso 0.254(18) 1 calc R . P A 2
C54 C 0.3852(12) 0.5661(13) 0.5218(8) 0.098(5) Uani 0.746(18) 1 d D U P A 1
H54A H 0.337042 0.551902 0.514156 0.118 Uiso 0.746(18) 1 calc R . P A 1
H54B H 0.414428 0.517454 0.540379 0.118 Uiso 0.746(18) 1 calc R . P A 1
C57 C 0.4851(11) 0.6847(15) 0.5146(9) 0.116(6) Uani 0.746(18) 1 d D U P A 1
H57A H 0.535331 0.688800 0.525737 0.140 Uiso 0.746(18) 1 calc R . P A 1
H57B H 0.464050 0.737946 0.495875 0.140 Uiso 0.746(18) 1 calc R . P A 1
C55 C 0.3870(10) 0.5878(11) 0.4549(8) 0.131(5) Uani 1 1 d D U . . .
H55A H 0.376317 0.538499 0.426121 0.157 Uiso 0.746(18) 1 calc R . P A 1
H55B H 0.349971 0.628089 0.431717 0.157 Uiso 0.746(18) 1 calc R . P A 1
H55C H 0.352175 0.596424 0.407855 0.157 Uiso 0.254(18) 1 calc R . P A 2
H55D H 0.392754 0.528386 0.462171 0.157 Uiso 0.254(18) 1 calc R . P A 2
C56 C 0.4546(9) 0.6220(11) 0.4599(8) 0.122(5) Uani 1 1 d D U . . .
H56A H 0.447560 0.646677 0.415775 0.146 Uiso 0.746(18) 1 calc R . P A 1
H56B H 0.488180 0.576912 0.468654 0.146 Uiso 0.746(18) 1 calc R . P A 1
H56C H 0.474830 0.589837 0.433766 0.146 Uiso 0.254(18) 1 calc R . P A 2
H56D H 0.450720 0.679767 0.446034 0.146 Uiso 0.254(18) 1 calc R . P A 2
Cl4 Cl 1.1822(7) 0.6789(14) 0.7700(12) 0.152(9) Uani 0.416(10) 1 d D U P B 2
Cl11 Cl 1.2353(4) 0.8905(9) 0.5509(4) 0.133(5) Uani 0.511(9) 1 d D U P C 1
Cl3 Cl 1.2973(8) 0.7657(8) 0.7653(7) 0.121(4) Uani 0.416(10) 1 d D U P B 2
Cl9 Cl 1.3574(6) 0.9683(6) 0.5634(6) 0.130(4) Uani 0.511(9) 1 d D U P C 1
Cl1 Cl 1.3205(5) 0.6532(7) 0.8673(6) 0.113(5) Uani 0.416(10) 1 d D U P B 2
C59 C 1.2593(5) 0.7219(9) 0.8152(6) 0.094(4) Uani 0.75 1 d D U P . .
H59A H 1.252621 0.765257 0.844437 0.113 Uiso 0.416(10) 1 calc R . P B 2
H59 H 1.246639 0.780554 0.814703 0.113 Uiso 0.335(10) 1 calc R . P B 1
Cl7 Cl 1.3586(9) 0.8278(7) 0.6369(7) 0.208(8) Uani 0.511(9) 1 d D U P C 1
Cl10 Cl 1.2952(11) 0.9513(13) 0.5246(8) 0.117(7) Uani 0.240(9) 1 d D U P C 2
Cl12 Cl 1.2659(11) 0.8261(10) 0.5797(13) 0.130(8) Uani 0.240(9) 1 d D U P C 2
Cl8 Cl 1.3901(9) 0.8700(17) 0.6017(14) 0.142(9) Uani 0.240(9) 1 d D U P C 2
Cl6 Cl 1.2504(17) 0.6833(16) 0.8843(9) 0.240(14) Uani 0.335(10) 1 d D U P B 1
Cl2 Cl 1.3269(8) 0.7231(17) 0.7986(14) 0.196(11) Uani 0.335(10) 1 d D U P B 1
Cl5 Cl 1.1905(10) 0.6806(19) 0.7504(9) 0.103(6) Uani 0.335(10) 1 d D U P B 1
C60 C 1.3174(6) 0.9131(10) 0.6035(10) 0.123(5) Uani 0.75 1 d D U P . .
H60 H 1.315947 0.947118 0.641326 0.148 Uiso 0.511(9) 1 calc R . P C 1
H60A H 1.319500 0.948092 0.642218 0.148 Uiso 0.240(9) 1 calc R . P C 2
H1 H 1.049(3) 0.877(4) 0.616(3) 0.008(16) Uiso 1 1 d . . . . .
C57A C 0.493(3) 0.611(3) 0.5343(11) 0.129(9) Uani 0.254(18) 1 d D U P A 2
H57C H 0.543402 0.614946 0.545336 0.155 Uiso 0.254(18) 1 calc R . P A 2
H57D H 0.483887 0.556055 0.546470 0.155 Uiso 0.254(18) 1 calc R . P A 2
C54A C 0.3578(16) 0.621(4) 0.5021(12) 0.100(8) Uani 0.254(18) 1 d D U P A 2
H54C H 0.334955 0.673305 0.484121 0.120 Uiso 0.254(18) 1 calc R . P A 2
H54D H 0.321787 0.582751 0.502940 0.120 Uiso 0.254(18) 1 calc R . P A 2

loop_
_atom_site_aniso_label
_atom_site_aniso_U_11
_atom_site_aniso_U_22
_atom_site_aniso_U_33
_atom_site_aniso_U_23
_atom_site_aniso_U_13
_atom_site_aniso_U_12
W1 0.02504(17) 0.01701(15) 0.02929(17) -0.00058(13) 0.01533(14) -0.00332(13)
Au1 0.02975(19) 0.03177(18) 0.03804(19) -0.00350(15) 0.01610(15) -0.01133(14)
P1 0.0272(11) 0.0249(10) 0.0260(10) -0.0011(9) 0.0115(9) -0.0048(9)
N3 0.023(3) 0.022(3) 0.031(3) -0.001(3) 0.015(3) -0.001(3)
N4 0.036(4) 0.018(3) 0.026(3) 0.000(3) 0.020(3) -0.003(3)
O2 0.074(5) 0.033(3) 0.042(4) -0.006(3) 0.037(4) -0.003(3)
N5 0.024(3) 0.024(3) 0.024(3) -0.002(3) 0.008(3) -0.005(3)
C1 0.035(4) 0.017(4) 0.015(3) -0.003(3) 0.012(3) 0.008(3)
N1 0.034(4) 0.022(3) 0.030(4) -0.013(3) 0.017(3) -0.008(3)
N6 0.022(3) 0.042(4) 0.022(3) -0.017(3) 0.014(3) 0.001(3)
C3 0.038(5) 0.025(4) 0.030(4) 0.007(4) 0.018(4) -0.001(4)
O1 0.059(4) 0.037(4) 0.045(4) 0.012(3) 0.012(3) 0.004(3)
C19 0.029(5) 0.033(4) 0.038(5) -0.009(4) 0.020(4) -0.016(4)
N2 0.036(4) 0.017(3) 0.039(4) -0.008(3) 0.023(3) -0.014(3)
C6 0.032(5) 0.025(4) 0.034(4) -0.002(4) 0.017(4) -0.001(3)
C2 0.021(4) 0.026(4) 0.046(5) 0.004(4) 0.015(4) 0.000(3)
C5 0.026(4) 0.016(4) 0.030(4) 0.004(3) 0.016(3) 0.001(3)
C4 0.024(4) 0.015(3) 0.030(4) 0.004(3) 0.012(3) 0.001(3)
C28 0.048(5) 0.023(4) 0.027(4) 0.000(3) 0.021(4) -0.001(4)
C33 0.029(4) 0.032(4) 0.030(4) -0.004(4) 0.011(4) 0.004(4)
C26 0.030(5) 0.022(4) 0.037(5) 0.004(4) 0.019(4) 0.002(3)
C32 0.030(4) 0.015(4) 0.048(5) -0.003(4) 0.012(4) 0.005(3)
C16 0.029(4) 0.028(4) 0.032(4) 0.003(4) 0.018(4) 0.000(3)
C17 0.027(4) 0.014(3) 0.031(4) 0.005(3) 0.015(3) 0.007(3)
C7 0.043(5) 0.033(5) 0.033(5) 0.000(4) 0.020(4) 0.000(4)
C41 0.031(5) 0.027(4) 0.031(4) -0.003(4) 0.016(4) -0.003(3)
C18 0.036(5) 0.028(4) 0.032(4) -0.003(4) 0.018(4) 0.001(4)
C36 0.079(7) 0.028(4) 0.019(4) -0.006(4) 0.021(5) -0.004(4)
C52 0.036(5) 0.035(5) 0.036(5) 0.005(4) 0.014(4) 0.006(4)
C45 0.036(5) 0.040(5) 0.035(5) 0.007(4) 0.012(4) 0.002(4)
C47 0.029(4) 0.026(4) 0.032(4) -0.002(4) 0.017(4) -0.005(3)
C44 0.042(5) 0.041(5) 0.037(5) 0.007(4) 0.017(4) 0.013(4)
C31 0.023(4) 0.023(4) 0.047(5) 0.002(4) 0.022(4) 0.007(3)
C11 0.022(4) 0.019(4) 0.039(4) 0.001(3) 0.017(4) -0.001(3)
C42 0.051(6) 0.026(4) 0.039(5) -0.003(4) 0.021(5) -0.006(4)
C30 0.036(5) 0.017(4) 0.054(6) 0.002(4) 0.021(4) 0.003(3)
C27 0.044(5) 0.032(5) 0.043(5) 0.006(4) 0.018(4) 0.011(4)
C35 0.029(4) 0.028(4) 0.024(4) 0.000(3) 0.008(4) -0.004(3)
C14 0.036(5) 0.034(5) 0.033(5) 0.007(4) 0.020(4) 0.000(4)
C12 0.020(4) 0.016(3) 0.032(4) 0.003(3) 0.014(3) 0.003(3)
C48 0.031(5) 0.035(4) 0.036(5) -0.001(4) 0.017(4) 0.005(4)
C10 0.024(4) 0.018(4) 0.034(4) -0.006(3) 0.014(4) 0.000(3)
C34 0.059(6) 0.039(5) 0.037(5) -0.010(4) 0.031(5) 0.001(4)
C23 0.046(6) 0.027(4) 0.052(6) -0.009(4) 0.029(5) -0.018(4)
C46 0.034(5) 0.028(4) 0.037(5) -0.001(4) 0.016(4) -0.005(4)
C13 0.024(4) 0.023(4) 0.043(5) 0.003(4) 0.020(4) -0.003(3)
C15 0.032(5) 0.036(5) 0.026(4) 0.005(4) 0.010(4) -0.002(4)
C9 0.031(5) 0.026(4) 0.038(5) 0.002(4) 0.015(4) -0.002(4)
C25 0.048(6) 0.048(6) 0.065(6) 0.019(5) 0.035(5) 0.022(5)
C40 0.045(5) 0.039(5) 0.026(4) -0.007(4) 0.019(4) -0.015(4)
C24 0.059(7) 0.059(6) 0.079(8) -0.012(6) 0.048(6) -0.030(5)
C38 0.070(7) 0.035(5) 0.029(5) -0.001(4) 0.023(5) -0.004(5)
C43 0.059(6) 0.032(5) 0.046(5) 0.003(4) 0.027(5) 0.010(5)
C21 0.030(5) 0.036(5) 0.040(5) -0.009(4) 0.010(4) -0.005(4)
C51 0.049(6) 0.030(5) 0.055(6) 0.001(4) 0.026(5) 0.006(4)
C8 0.035(5) 0.038(5) 0.030(4) -0.007(4) 0.005(4) -0.005(4)
C22 0.027(5) 0.037(5) 0.059(6) -0.013(5) 0.018(5) -0.020(4)
C39 0.064(7) 0.038(5) 0.033(5) -0.002(4) 0.026(5) -0.008(5)
C20 0.047(6) 0.066(7) 0.035(5) -0.010(5) 0.007(5) -0.018(5)
C49 0.048(6) 0.040(5) 0.038(5) -0.011(4) 0.021(5) 0.001(4)
C37 0.070(7) 0.044(6) 0.030(5) -0.007(4) 0.016(5) -0.012(5)
C29 0.075(7) 0.035(5) 0.045(5) 0.010(4) 0.036(5) 0.006(5)
B1 0.047(6) 0.021(4) 0.037(5) -0.004(4) 0.034(5) -0.002(4)
C50 0.055(6) 0.033(5) 0.048(6) 0.000(4) 0.023(5) 0.008(4)
C53 0.122(10) 0.119(10) 0.086(8) 0.007(7) 0.060(8) -0.027(8)
C58 0.117(10) 0.155(11) 0.079(8) -0.012(8) 0.027(8) -0.040(9)
C54 0.116(11) 0.102(11) 0.101(10) 0.003(9) 0.071(9) -0.054(9)
C57 0.105(10) 0.167(13) 0.088(10) -0.002(10) 0.050(9) -0.084(10)
C55 0.144(11) 0.131(11) 0.125(10) -0.024(9) 0.061(9) -0.059(9)
C56 0.132(10) 0.164(11) 0.112(9) -0.018(8) 0.093(8) -0.046(9)
Cl4 0.044(5) 0.098(10) 0.29(2) -0.013(14) 0.041(9) 0.016(5)
Cl11 0.069(5) 0.245(14) 0.087(5) 0.026(7) 0.035(4) 0.039(6)
Cl3 0.125(11) 0.123(9) 0.120(9) 0.023(7) 0.055(8) 0.041(7)
Cl9 0.128(9) 0.144(8) 0.155(9) -0.059(6) 0.095(8) -0.046(6)
Cl1 0.074(7) 0.126(8) 0.104(8) 0.025(6) 0.000(5) 0.024(6)
C59 0.096(9) 0.067(10) 0.108(10) -0.003(7) 0.030(7) 0.014(7)
Cl7 0.249(16) 0.122(9) 0.140(10) 0.028(7) -0.036(10) 0.050(9)
Cl10 0.096(14) 0.143(16) 0.116(12) 0.018(11) 0.047(11) -0.002(11)
Cl12 0.106(14) 0.090(11) 0.20(2) 0.027(12) 0.074(16) 0.011(9)
Cl8 0.083(11) 0.17(2) 0.16(2) 0.005(16) 0.037(12) -0.004(10)
Cl6 0.34(3) 0.26(3) 0.112(11) 0.039(14) 0.078(15) -0.06(2)
Cl2 0.057(9) 0.25(3) 0.27(2) -0.10(2) 0.057(13) -0.020(12)
Cl5 0.089(11) 0.139(15) 0.069(7) -0.019(7) 0.021(6) 0.013(10)
C60 0.122(11) 0.109(12) 0.135(13) 0.008(11) 0.048(9) 0.004(8)
C57A 0.120(13) 0.161(15) 0.099(13) -0.018(13) 0.037(13) -0.051(13)
C54A 0.112(13) 0.121(14) 0.100(13) -0.001(13) 0.077(11) -0.048(13)

loop_
_atom_type_symbol
_atom_type_description
_atom_type_scat_dispersion_real
_atom_type_scat_dispersion_imag
_atom_type_scat_source
C C 0.0033 0.0016 'International Tables Vol C Tables 4.2.6.8 and 6.1.1.4'
H H 0.0000 0.0000 'International Tables Vol C Tables 4.2.6.8 and 6.1.1.4'
Au Au -2.0133 8.8022 'International Tables Vol C Tables 4.2.6.8 and 6.1.1.4'
B B 0.0013 0.0007 'International Tables Vol C Tables 4.2.6.8 and 6.1.1.4'
Cl Cl 0.1484 0.1585 'International Tables Vol C Tables 4.2.6.8 and 6.1.1.4'
N N 0.0061 0.0033 'International Tables Vol C Tables 4.2.6.8 and 6.1.1.4'
O O 0.0106 0.0060 'International Tables Vol C Tables 4.2.6.8 and 6.1.1.4'
P P 0.1023 0.0942 'International Tables Vol C Tables 4.2.6.8 and 6.1.1.4'
W W -0.8490 6.8722 'International Tables Vol C Tables 4.2.6.8 and 6.1.1.4'

loop_
_exptl_crystal_face_index_h
_exptl_crystal_face_index_k
_exptl_crystal_face_index_l
_exptl_crystal_face_perp_dist
4 -23 -1 0.1012
-4 23 1 0.1012
-2 0 28 0.1435
2 0 -28 0.1582
0 11 -24 0.1399
29 3 -13 0.0129
-29 -3 13 0.0129

loop_
_geom_angle_atom_site_label_1
_geom_angle_atom_site_label_2
_geom_angle_atom_site_label_3
_geom_angle
_geom_angle_site_symmetry_1
_geom_angle_site_symmetry_3
_geom_angle_publ_flag
N3 W1 N1 80.9(2) . . ?
N5 W1 N3 82.3(2) . . ?
N5 W1 N1 82.2(2) . . ?
C1 W1 N3 98.3(3) . . ?
C1 W1 N5 98.7(3) . . ?
C1 W1 N1 178.7(3) . . ?
C1 W1 C3 86.5(3) . . ?
C1 W1 C2 87.5(3) . . ?
C3 W1 N3 95.8(3) . . ?
C3 W1 N5 174.7(3) . . ?
C3 W1 N1 92.6(3) . . ?
C3 W1 C2 86.2(3) . . ?
C2 W1 N3 174.0(3) . . ?
C2 W1 N5 95.2(3) . . ?
C2 W1 N1 93.3(3) . . ?
C19 Au1 P1 176.2(2) . . ?
C41 P1 Au1 113.7(3) . . ?
C41 P1 C47 106.0(4) . . ?
C41 P1 C35 110.9(4) . . ?
C47 P1 Au1 110.2(3) . . ?
C47 P1 C35 106.4(3) . . ?
C35 P1 Au1 109.4(2) . . ?
N4 N3 W1 121.7(4) . . ?
C26 N3 W1 132.0(5) . . ?
C26 N3 N4 106.4(6) . . ?
N3 N4 B1 119.9(6) . . ?
C28 N4 N3 109.4(6) . . ?
C28 N4 B1 130.7(6) . . ?
N6 N5 W1 120.8(4) . . ?
C31 N5 W1 132.7(5) . . ?
C31 N5 N6 106.4(6) . . ?
C4 C1 W1 178.0(6) . . ?
N2 N1 W1 118.9(4) . . ?
C21 N1 W1 135.0(5) . . ?
C21 N1 N2 106.1(6) . . ?
N5 N6 B1 119.8(5) . . ?
C33 N6 N5 109.0(6) . . ?
C33 N6 B1 131.1(7) . . ?
O2 C3 W1 178.0(6) . . ?
C18 C19 Au1 176.5(7) . . ?
N1 N2 B1 120.9(6) . . ?
C23 N2 N1 109.7(6) . . ?
C23 N2 B1 129.3(7) . . ?
C5 C6 H6 118.7 . . ?
C7 C6 H6 118.7 . . ?
C7 C6 C5 122.7(8) . . ?
O1 C2 W1 178.5(7) . . ?
C6 C5 C10 117.2(7) . . ?
C4 C5 C6 123.0(7) . . ?
C4 C5 C10 119.7(6) . . ?
C5 C4 C1 116.9(6) . . ?
C5 C4 C17 119.8(6) . . ?
C17 C4 C1 123.3(7) . . ?
N4 C28 C27 108.1(7) . . ?
N4 C28 C29 122.3(7) . . ?
C27 C28 C29 129.6(8) . . ?
N6 C33 C32 107.7(7) . . ?
N6 C33 C34 122.2(7) . . ?
C32 C33 C34 130.1(7) . . ?
N3 C26 C27 109.9(7) . . ?
N3 C26 C25 122.4(7) . . ?
C27 C26 C25 127.7(7) . . ?
C33 C32 H32 126.5 . . ?
C33 C32 C31 106.9(7) . . ?
C31 C32 H32 126.5 . . ?
C17 C16 H16 119.1 . . ?
C15 C16 H16 119.1 . . ?
C15 C16 C17 121.8(7) . . ?
C16 C17 C4 121.6(7) . . ?
C16 C17 C12 118.5(6) . . ?
C12 C17 C4 119.8(7) . . ?
C6 C7 H7 119.9 . . ?
C6 C7 C8 120.1(8) . . ?
C8 C7 H7 119.9 . . ?
P1 C41 H41 104.7 . . ?
C42 C41 P1 113.5(6) . . ?
C42 C41 H41 104.7 . . ?
C42 C41 C46 109.6(6) . . ?
C46 C41 P1 118.1(5) . . ?
C46 C41 H41 104.7 . . ?
C19 C18 C11 176.5(8) . . ?
H36A C36 H36B 108.2 . . ?
C35 C36 H36A 109.8 . . ?
C35 C36 H36B 109.8 . . ?
C35 C36 C37 109.5(7) . . ?
C37 C36 H36A 109.8 . . ?
C37 C36 H36B 109.8 . . ?
H52A C52 H52B 107.9 . . ?
C47 C52 H52A 109.2 . . ?
C47 C52 H52B 109.2 . . ?
C51 C52 H52A 109.2 . . ?
C51 C52 H52B 109.2 . . ?
C51 C52 C47 112.2(7) . . ?
H45A C45 H45B 107.9 . . ?
C44 C45 H45A 109.2 . . ?
C44 C45 H45B 109.2 . . ?
C46 C45 H45A 109.2 . . ?
C46 C45 H45B 109.2 . . ?
C46 C45 C44 111.9(7) . . ?
P1 C47 H47 108.5 . . ?
C52 C47 P1 111.1(5) . . ?
C52 C47 H47 108.5 . . ?
C48 C47 P1 109.9(5) . . ?
C48 C47 C52 110.2(6) . . ?
C48 C47 H47 108.5 . . ?
C45 C44 H44A 109.4 . . ?
C45 C44 H44B 109.4 . . ?
H44A C44 H44B 108.0 . . ?
C43 C44 C45 111.2(7) . . ?
C43 C44 H44A 109.4 . . ?
C43 C44 H44B 109.4 . . ?
N5 C31 C32 109.9(7) . . ?
N5 C31 C30 123.2(7) . . ?
C32 C31 C30 126.9(7) . . ?
C12 C11 C18 122.0(7) . . ?
C12 C11 C10 119.3(6) . . ?
C10 C11 C18 118.7(7) . . ?
C41 C42 H42A 109.4 . . ?
C41 C42 H42B 109.4 . . ?
H42A C42 H42B 108.0 . . ?
C43 C42 C41 111.4(7) . . ?
C43 C42 H42A 109.4 . . ?
C43 C42 H42B 109.4 . . ?
C31 C30 H30A 109.5 . . ?
C31 C30 H30B 109.5 . . ?
C31 C30 H30C 109.5 . . ?
H30A C30 H30B 109.5 . . ?
H30A C30 H30C 109.5 . . ?
H30B C30 H30C 109.5 . . ?
C28 C27 C26 106.3(7) . . ?
C28 C27 H27 126.9 . . ?
C26 C27 H27 126.9 . . ?
P1 C35 H35 105.7 . . ?
C36 C35 P1 110.4(5) . . ?
C36 C35 H35 105.7 . . ?
C40 C35 P1 116.4(5) . . ?
C40 C35 C36 112.0(7) . . ?
C40 C35 H35 105.7 . . ?
C13 C14 H14 119.6 . . ?
C13 C14 C15 120.8(7) . . ?
C15 C14 H14 119.6 . . ?
C17 C12 C13 117.4(7) . . ?
C11 C12 C17 121.0(6) . . ?
C11 C12 C13 121.6(7) . . ?
C47 C48 H48A 108.9 . . ?
C47 C48 H48B 108.9 . . ?
H48A C48 H48B 107.8 . . ?
C49 C48 C47 113.2(7) . . ?
C49 C48 H48A 108.9 . . ?
C49 C48 H48B 108.9 . . ?
C11 C10 C5 120.4(7) . . ?
C9 C10 C5 118.5(7) . . ?
C9 C10 C11 121.1(7) . . ?
C33 C34 H34A 109.5 . . ?
C33 C34 H34B 109.5 . . ?
C33 C34 H34C 109.5 . . ?
H34A C34 H34B 109.5 . . ?
H34A C34 H34C 109.5 . . ?
H34B C34 H34C 109.5 . . ?
N2 C23 C24 122.8(8) . . ?
N2 C23 C22 107.7(7) . . ?
C22 C23 C24 129.5(8) . . ?
C41 C46 H46A 109.5 . . ?
C41 C46 H46B 109.5 . . ?
C45 C46 C41 110.8(7) . . ?
C45 C46 H46A 109.5 . . ?
C45 C46 H46B 109.5 . . ?
H46A C46 H46B 108.1 . . ?
C14 C13 C12 121.8(7) . . ?
C14 C13 H13 119.1 . . ?
C12 C13 H13 119.1 . . ?
C16 C15 C14 119.6(8) . . ?
C16 C15 H15 120.2 . . ?
C14 C15 H15 120.2 . . ?
C10 C9 H9 119.3 . . ?
C8 C9 C10 121.4(7) . . ?
C8 C9 H9 119.3 . . ?
C26 C25 H25A 109.5 . . ?
C26 C25 H25B 109.5 . . ?
C26 C25 H25C 109.5 . . ?
H25A C25 H25B 109.5 . . ?
H25A C25 H25C 109.5 . . ?
H25B C25 H25C 109.5 . . ?
C35 C40 H40A 109.5 . . ?
C35 C40 H40B 109.5 . . ?
C35 C40 C39 110.7(7) . . ?
H40A C40 H40B 108.1 . . ?
C39 C40 H40A 109.5 . . ?
C39 C40 H40B 109.5 . . ?
C23 C24 H24A 109.5 . . ?
C23 C24 H24B 109.5 . . ?
C23 C24 H24C 109.5 . . ?
H24A C24 H24B 109.5 . . ?
H24A C24 H24C 109.5 . . ?
H24B C24 H24C 109.5 . . ?
H38A C38 H38B 108.1 . . ?
C39 C38 H38A 109.5 . . ?
C39 C38 H38B 109.5 . . ?
C37 C38 H38A 109.5 . . ?
C37 C38 H38B 109.5 . . ?
C37 C38 C39 110.9(8) . . ?
C44 C43 C42 111.7(7) . . ?
C44 C43 H43A 109.3 . . ?
C44 C43 H43B 109.3 . . ?
C42 C43 H43A 109.3 . . ?
C42 C43 H43B 109.3 . . ?
H43A C43 H43B 107.9 . . ?
N1 C21 C22 110.4(8) . . ?
N1 C21 C20 121.8(8) . . ?
C22 C21 C20 127.8(8) . . ?
C52 C51 H51A 109.0 . . ?
C52 C51 H51B 109.0 . . ?
C52 C51 C50 112.7(7) . . ?
H51A C51 H51B 107.8 . . ?
C50 C51 H51A 109.0 . . ?
C50 C51 H51B 109.0 . . ?
C7 C8 H8 119.9 . . ?
C9 C8 C7 120.1(8) . . ?
C9 C8 H8 119.9 . . ?
C23 C22 C21 106.1(7) . . ?
C23 C22 H22 127.0 . . ?
C21 C22 H22 127.0 . . ?
C40 C39 H39A 109.4 . . ?
C40 C39 H39B 109.4 . . ?
C38 C39 C40 111.2(7) . . ?
C38 C39 H39A 109.4 . . ?
C38 C39 H39B 109.4 . . ?
H39A C39 H39B 108.0 . . ?
C21 C20 H20A 109.5 . . ?
C21 C20 H20B 109.5 . . ?
C21 C20 H20C 109.5 . . ?
H20A C20 H20B 109.5 . . ?
H20A C20 H20C 109.5 . . ?
H20B C20 H20C 109.5 . . ?
C48 C49 H49A 109.2 . . ?
C48 C49 H49B 109.2 . . ?
H49A C49 H49B 107.9 . . ?
C50 C49 C48 111.9(7) . . ?
C50 C49 H49A 109.2 . . ?
C50 C49 H49B 109.2 . . ?
C36 C37 H37A 109.1 . . ?
C36 C37 H37B 109.1 . . ?
C38 C37 C36 112.6(8) . . ?
C38 C37 H37A 109.1 . . ?
C38 C37 H37B 109.1 . . ?
H37A C37 H37B 107.8 . . ?
C28 C29 H29A 109.5 . . ?
C28 C29 H29B 109.5 . . ?
C28 C29 H29C 109.5 . . ?
H29A C29 H29B 109.5 . . ?
H29A C29 H29C 109.5 . . ?
H29B C29 H29C 109.5 . . ?
N4 B1 N2 108.9(6) . . ?
N4 B1 H1 109(3) . . ?
N6 B1 N4 108.3(6) . . ?
N6 B1 N2 110.2(7) . . ?
N6 B1 H1 110(3) . . ?
N2 B1 H1 110(3) . . ?
C51 C50 H50A 109.7 . . ?
C51 C50 H50B 109.7 . . ?
C49 C50 C51 109.9(7) . . ?
C49 C50 H50A 109.7 . . ?
C49 C50 H50B 109.7 . . ?
H50A C50 H50B 108.2 . . ?
H53A C53 H53B 107.7 . . ?
H53C C53 H53D 107.6 . . ?
C58 C53 H53A 108.9 . . ?
C58 C53 H53B 108.9 . . ?
C58 C53 H53C 108.6 . . ?
C58 C53 H53D 108.6 . . ?
C54 C53 H53A 108.9 . . ?
C54 C53 H53B 108.9 . . ?
C54 C53 C58 113.5(14) . . ?
C54A C53 H53C 108.6 . . ?
C54A C53 H53D 108.6 . . ?
C54A C53 C58 114(2) . . ?
C53 C58 H58A 107.9 . . ?
C53 C58 H58B 107.9 . . ?
C53 C58 H58C 112.2 . . ?
C53 C58 H58D 112.2 . . ?
H58A C58 H58B 107.2 . . ?
H58C C58 H58D 109.8 . . ?
C57 C58 C53 117.5(13) . . ?
C57 C58 H58A 107.9 . . ?
C57 C58 H58B 107.9 . . ?
C57A C58 C53 98(3) . . ?
C57A C58 H58C 112.2 . . ?
C57A C58 H58D 112.2 . . ?
C53 C54 H54A 109.0 . . ?
C53 C54 H54B 109.0 . . ?
C53 C54 C55 113.1(13) . . ?
H54A C54 H54B 107.8 . . ?
C55 C54 H54A 109.0 . . ?
C55 C54 H54B 109.0 . . ?
C58 C57 H57A 108.1 . . ?
C58 C57 H57B 108.1 . . ?
C58 C57 C56 116.7(14) . . ?
H57A C57 H57B 107.3 . . ?
C56 C57 H57A 108.1 . . ?
C56 C57 H57B 108.1 . . ?
C54 C55 H55A 108.6 . . ?
C54 C55 H55B 108.6 . . ?
H55A C55 H55B 107.6 . . ?
H55C C55 H55D 107.2 . . ?
C56 C55 C54 114.7(15) . . ?
C56 C55 H55A 108.6 . . ?
C56 C55 H55B 108.6 . . ?
C56 C55 H55C 107.9 . . ?
C56 C55 H55D 107.9 . . ?
C54A C55 H55C 107.9 . . ?
C54A C55 H55D 107.9 . . ?
C54A C55 C56 118(2) . . ?
C57 C56 H56A 108.8 . . ?
C57 C56 H56B 108.8 . . ?
C55 C56 C57 113.9(13) . . ?
C55 C56 H56A 108.8 . . ?
C55 C56 H56B 108.8 . . ?
C55 C56 H56C 112.4 . . ?
C55 C56 H56D 112.4 . . ?
H56A C56 H56B 107.7 . . ?
H56C C56 H56D 109.9 . . ?
C57A C56 C55 97(3) . . ?
C57A C56 H56C 112.4 . . ?
C57A C56 H56D 112.4 . . ?
Cl4 C59 Cl3 113.6(13) . . ?
Cl4 C59 Cl1 113.0(12) . . ?
Cl4 C59 H59A 108.3 . . ?
Cl3 C59 H59A 108.3 . . ?
Cl1 C59 Cl3 105.1(9) . . ?
Cl1 C59 H59A 108.3 . . ?
Cl6 C59 H59 104.1 . . ?
Cl2 C59 H59 104.1 . . ?
Cl2 C59 Cl6 128.9(16) . . ?
Cl2 C59 Cl5 111.1(14) . . ?
Cl5 C59 H59 104.1 . . ?
Cl5 C59 Cl6 102.1(13) . . ?
C60 Cl10 Cl8 44.9(8) . . ?
C60 Cl8 Cl10 44.4(8) . . ?
Cl11 C60 Cl9 111.4(11) . . ?
Cl11 C60 H60 107.8 . . ?
Cl9 C60 H60 107.8 . . ?
Cl7 C60 Cl11 108.6(11) . . ?
Cl7 C60 Cl9 113.1(13) . . ?
Cl7 C60 H60 107.8 . . ?
Cl10 C60 Cl12 97.2(15) . . ?
Cl10 C60 Cl8 90.7(16) . . ?
Cl10 C60 H60A 121.8 . . ?
Cl12 C60 H60A 121.8 . . ?
Cl8 C60 Cl12 96.4(15) . . ?
Cl8 C60 H60A 121.8 . . ?
C58 C57A H57C 108.3 . . ?
C58 C57A H57D 108.3 . . ?
C56 C57A C58 116(2) . . ?
C56 C57A H57C 108.3 . . ?
C56 C57A H57D 108.3 . . ?
H57C C57A H57D 107.4 . . ?
C53 C54A C55 114.1(19) . . ?
C53 C54A H54C 108.7 . . ?
C53 C54A H54D 108.7 . . ?
C55 C54A H54C 108.7 . . ?
C55 C54A H54D 108.7 . . ?
H54C C54A H54D 107.6 . . ?

loop_
_geom_bond_atom_site_label_1
_geom_bond_atom_site_label_2
_geom_bond_distance
_geom_bond_site_symmetry_2
_geom_bond_publ_flag
W1 N3 2.210(6) . ?
W1 N5 2.209(6) . ?
W1 C1 1.832(8) . ?
W1 N1 2.291(6) . ?
W1 C3 1.993(8) . ?
W1 C2 2.004(8) . ?
Au1 P1 2.294(2) . ?
Au1 C19 2.010(7) . ?
P1 C41 1.842(8) . ?
P1 C47 1.842(8) . ?
P1 C35 1.854(7) . ?
N3 N4 1.374(8) . ?
N3 C26 1.340(9) . ?
N4 C28 1.355(10) . ?
N4 B1 1.535(11) . ?
O2 C3 1.155(9) . ?
N5 N6 1.404(8) . ?
N5 C31 1.325(9) . ?
C1 C4 1.433(10) . ?
N1 N2 1.379(8) . ?
N1 C21 1.333(10) . ?
N6 C33 1.361(9) . ?
N6 B1 1.525(11) . ?
O1 C2 1.154(9) . ?
C19 C18 1.196(10) . ?
N2 C23 1.344(10) . ?
N2 B1 1.536(11) . ?
C6 H6 0.9300 . ?
C6 C5 1.424(10) . ?
C6 C7 1.333(11) . ?
C5 C4 1.416(10) . ?
C5 C10 1.440(10) . ?
C4 C17 1.428(10) . ?
C28 C27 1.364(11) . ?
C28 C29 1.509(10) . ?
C33 C32 1.364(11) . ?
C33 C34 1.487(11) . ?
C26 C27 1.389(11) . ?
C26 C25 1.499(10) . ?
C32 H32 0.9300 . ?
C32 C31 1.402(11) . ?
C16 H16 0.9300 . ?
C16 C17 1.421(10) . ?
C16 C15 1.352(10) . ?
C17 C12 1.424(10) . ?
C7 H7 0.9300 . ?
C7 C8 1.418(11) . ?
C41 H41 0.9800 . ?
C41 C42 1.529(11) . ?
C41 C46 1.550(10) . ?
C18 C11 1.438(10) . ?
C36 H36A 0.9700 . ?
C36 H36B 0.9700 . ?
C36 C35 1.535(10) . ?
C36 C37 1.543(11) . ?
C52 H52A 0.9700 . ?
C52 H52B 0.9700 . ?
C52 C47 1.525(11) . ?
C52 C51 1.519(11) . ?
C45 H45A 0.9700 . ?
C45 H45B 0.9700 . ?
C45 C44 1.519(12) . ?
C45 C46 1.517(11) . ?
C47 H47 0.9800 . ?
C47 C48 1.523(10) . ?
C44 H44A 0.9700 . ?
C44 H44B 0.9700 . ?
C44 C43 1.512(12) . ?
C31 C30 1.493(11) . ?
C11 C12 1.412(10) . ?
C11 C10 1.420(10) . ?
C42 H42A 0.9700 . ?
C42 H42B 0.9700 . ?
C42 C43 1.526(12) . ?
C30 H30A 0.9600 . ?
C30 H30B 0.9600 . ?
C30 H30C 0.9600 . ?
C27 H27 0.9300 . ?
C35 H35 0.9800 . ?
C35 C40 1.519(10) . ?
C14 H14 0.9300 . ?
C14 C13 1.340(11) . ?
C14 C15 1.408(11) . ?
C12 C13 1.432(10) . ?
C48 H48A 0.9700 . ?
C48 H48B 0.9700 . ?
C48 C49 1.518(11) . ?
C10 C9 1.417(11) . ?
C34 H34A 0.9600 . ?
C34 H34B 0.9600 . ?
C34 H34C 0.9600 . ?
C23 C24 1.493(11) . ?
C23 C22 1.376(12) . ?
C46 H46A 0.9700 . ?
C46 H46B 0.9700 . ?
C13 H13 0.9300 . ?
C15 H15 0.9300 . ?
C9 H9 0.9300 . ?
C9 C8 1.358(11) . ?
C25 H25A 0.9600 . ?
C25 H25B 0.9600 . ?
C25 H25C 0.9600 . ?
C40 H40A 0.9700 . ?
C40 H40B 0.9700 . ?
C40 C39 1.520(10) . ?
C24 H24A 0.9600 . ?
C24 H24B 0.9600 . ?
C24 H24C 0.9600 . ?
C38 H38A 0.9700 . ?
C38 H38B 0.9700 . ?
C38 C39 1.516(11) . ?
C38 C37 1.497(12) . ?
C43 H43A 0.9700 . ?
C43 H43B 0.9700 . ?
C21 C22 1.381(11) . ?
C21 C20 1.510(12) . ?
C51 H51A 0.9700 . ?
C51 H51B 0.9700 . ?
C51 C50 1.522(12) . ?
C8 H8 0.9300 . ?
C22 H22 0.9300 . ?
C39 H39A 0.9700 . ?
C39 H39B 0.9700 . ?
C20 H20A 0.9600 . ?
C20 H20B 0.9600 . ?
C20 H20C 0.9600 . ?
C49 H49A 0.9700 . ?
C49 H49B 0.9700 . ?
C49 C50 1.500(12) . ?
C37 H37A 0.9700 . ?
C37 H37B 0.9700 . ?
C29 H29A 0.9600 . ?
C29 H29B 0.9600 . ?
C29 H29C 0.9600 . ?
B1 H1 1.13(6) . ?
C50 H50A 0.9700 . ?
C50 H50B 0.9700 . ?
C53 H53A 0.9700 . ?
C53 H53B 0.9700 . ?
C53 H53C 0.9700 . ?
C53 H53D 0.9700 . ?
C53 C58 1.472(18) . ?
C53 C54 1.460(15) . ?
C53 C54A 1.455(19) . ?
C58 H58A 0.9700 . ?
C58 H58B 0.9700 . ?
C58 H58C 0.9700 . ?
C58 H58D 0.9700 . ?
C58 C57 1.436(15) . ?
C58 C57A 1.46(2) . ?
C54 H54A 0.9700 . ?
C54 H54B 0.9700 . ?
C54 C55 1.473(15) . ?
C57 H57A 0.9700 . ?
C57 H57B 0.9700 . ?
C57 C56 1.470(16) . ?
C55 H55A 0.9700 . ?
C55 H55B 0.9700 . ?
C55 H55C 0.9700 . ?
C55 H55D 0.9700 . ?
C55 C56 1.467(19) . ?
C55 C54A 1.462(19) . ?
C56 H56A 0.9700 . ?
C56 H56B 0.9700 . ?
C56 H56C 0.9700 . ?
C56 H56D 0.9700 . ?
C56 C57A 1.45(2) . ?
Cl4 C59 1.641(14) . ?
Cl11 C60 1.648(14) . ?
Cl3 C59 1.706(12) . ?
Cl9 C60 1.665(13) . ?
Cl1 C59 1.703(12) . ?
C59 H59A 0.9800 . ?
C59 H59 0.9800 . ?
C59 Cl6 1.667(13) . ?
C59 Cl2 1.578(14) . ?
C59 Cl5 1.659(14) . ?
Cl7 C60 1.620(14) . ?
Cl10 Cl8 2.37(3) . ?
Cl10 C60 1.659(16) . ?
Cl12 C60 1.709(16) . ?
Cl8 C60 1.673(17) . ?
C60 H60 0.9800 . ?
C60 H60A 0.9800 . ?
C57A H57C 0.9700 . ?
C57A H57D 0.9700 . ?
C54A H54C 0.9700 . ?
C54A H54D 0.9700 . ?

loop_
_geom_torsion_atom_site_label_1
_geom_torsion_atom_site_label_2
_geom_torsion_atom_site_label_3
_geom_torsion_atom_site_label_4
_geom_torsion
_geom_torsion_site_symmetry_1
_geom_torsion_site_symmetry_2
_geom_torsion_site_symmetry_3
_geom_torsion_site_symmetry_4
_geom_torsion_publ_flag
W1 N3 N4 C28 -179.5(5) . . . . ?
W1 N3 N4 B1 -1.5(8) . . . . ?
W1 N3 C26 C27 179.8(5) . . . . ?
W1 N3 C26 C25 1.5(12) . . . . ?
W1 N5 N6 C33 -179.1(5) . . . . ?
W1 N5 N6 B1 2.5(8) . . . . ?
W1 N5 C31 C32 178.1(5) . . . . ?
W1 N5 C31 C30 -1.7(12) . . . . ?
W1 N1 N2 C23 177.4(5) . . . . ?
W1 N1 N2 B1 1.2(8) . . . . ?
W1 N1 C21 C22 -177.4(6) . . . . ?
W1 N1 C21 C20 0.9(13) . . . . ?
Au1 P1 C41 C42 -63.3(6) . . . . ?
Au1 P1 C41 C46 166.4(5) . . . . ?
Au1 P1 C47 C52 51.4(6) . . . . ?
Au1 P1 C47 C48 -70.8(6) . . . . ?
Au1 P1 C35 C36 41.5(6) . . . . ?
Au1 P1 C35 C40 170.7(5) . . . . ?
P1 C41 C42 C43 169.4(6) . . . . ?
P1 C41 C46 C45 -171.6(6) . . . . ?
P1 C47 C48 C49 175.2(6) . . . . ?
P1 C35 C40 C39 175.8(6) . . . . ?
N3 N4 C28 C27 -0.4(9) . . . . ?
N3 N4 C28 C29 179.4(7) . . . . ?
N3 N4 B1 N6 60.4(8) . . . . ?
N3 N4 B1 N2 -59.5(8) . . . . ?
N3 C26 C27 C28 -0.6(10) . . . . ?
N4 N3 C26 C27 0.4(9) . . . . ?
N4 N3 C26 C25 -178.0(7) . . . . ?
N4 C28 C27 C26 0.6(9) . . . . ?
N5 N6 C33 C32 1.2(8) . . . . ?
N5 N6 C33 C34 -177.8(7) . . . . ?
N5 N6 B1 N4 -60.7(9) . . . . ?
N5 N6 B1 N2 58.3(8) . . . . ?
C1 C4 C17 C16 0.6(11) . . . . ?
C1 C4 C17 C12 -178.9(6) . . . . ?
N1 N2 C23 C24 179.7(8) . . . . ?
N1 N2 C23 C22 1.2(9) . . . . ?
N1 N2 B1 N4 58.7(8) . . . . ?
N1 N2 B1 N6 -60.0(9) . . . . ?
N1 C21 C22 C23 -0.6(10) . . . . ?
N6 N5 C31 C32 0.0(8) . . . . ?
N6 N5 C31 C30 -179.7(7) . . . . ?
N6 C33 C32 C31 -1.2(9) . . . . ?
N2 N1 C21 C22 1.3(9) . . . . ?
N2 N1 C21 C20 179.6(8) . . . . ?
N2 C23 C22 C21 -0.4(10) . . . . ?
C6 C5 C4 C1 -1.3(10) . . . . ?
C6 C5 C4 C17 179.1(7) . . . . ?
C6 C5 C10 C11 -179.5(7) . . . . ?
C6 C5 C10 C9 0.3(10) . . . . ?
C6 C7 C8 C9 0.2(13) . . . . ?
C5 C6 C7 C8 1.2(12) . . . . ?
C5 C4 C17 C16 -179.8(7) . . . . ?
C5 C4 C17 C12 0.7(10) . . . . ?
C5 C10 C9 C8 1.0(11) . . . . ?
C4 C5 C10 C11 0.7(10) . . . . ?
C4 C5 C10 C9 -179.5(7) . . . . ?
C4 C17 C12 C11 0.1(10) . . . . ?
C4 C17 C12 C13 178.7(6) . . . . ?
C28 N4 B1 N6 -122.1(8) . . . . ?
C28 N4 B1 N2 118.1(8) . . . . ?
C33 N6 B1 N4 121.3(8) . . . . ?
C33 N6 B1 N2 -119.7(8) . . . . ?
C33 C32 C31 N5 0.7(9) . . . . ?
C33 C32 C31 C30 -179.6(8) . . . . ?
C26 N3 N4 C28 0.0(8) . . . . ?
C26 N3 N4 B1 178.0(6) . . . . ?
C16 C17 C12 C11 -179.4(7) . . . . ?
C16 C17 C12 C13 -0.7(10) . . . . ?
C17 C16 C15 C14 0.0(12) . . . . ?
C17 C12 C13 C14 0.4(11) . . . . ?
C7 C6 C5 C4 178.4(7) . . . . ?
C7 C6 C5 C10 -1.4(11) . . . . ?
C41 P1 C47 C52 174.8(5) . . . . ?
C41 P1 C47 C48 52.6(6) . . . . ?
C41 P1 C35 C36 -84.7(6) . . . . ?
C41 P1 C35 C40 44.5(7) . . . . ?
C41 C42 C43 C44 56.1(9) . . . . ?
C18 C11 C12 C17 177.5(7) . . . . ?
C18 C11 C12 C13 -1.1(11) . . . . ?
C18 C11 C10 C5 -177.9(7) . . . . ?
C18 C11 C10 C9 2.2(11) . . . . ?
C36 C35 C40 C39 -55.9(9) . . . . ?
C52 C47 C48 C49 52.5(9) . . . . ?
C52 C51 C50 C49 -55.3(10) . . . . ?
C45 C44 C43 C42 -54.7(9) . . . . ?
C47 P1 C41 C42 175.6(5) . . . . ?
C47 P1 C41 C46 45.2(7) . . . . ?
C47 P1 C35 C36 160.5(6) . . . . ?
C47 P1 C35 C40 -70.3(7) . . . . ?
C47 C52 C51 C50 54.4(10) . . . . ?
C47 C48 C49 C50 -55.5(10) . . . . ?
C44 C45 C46 C41 -56.2(9) . . . . ?
C31 N5 N6 C33 -0.7(8) . . . . ?
C31 N5 N6 B1 -179.2(7) . . . . ?
C11 C12 C13 C14 179.0(7) . . . . ?
C11 C10 C9 C8 -179.1(7) . . . . ?
C42 C41 C46 C45 56.3(9) . . . . ?
C35 P1 C41 C42 60.4(6) . . . . ?
C35 P1 C41 C46 -69.9(7) . . . . ?
C35 P1 C47 C52 -67.1(6) . . . . ?
C35 P1 C47 C48 170.7(5) . . . . ?
C35 C36 C37 C38 -54.3(11) . . . . ?
C35 C40 C39 C38 56.6(10) . . . . ?
C12 C11 C10 C5 0.1(10) . . . . ?
C12 C11 C10 C9 -179.7(7) . . . . ?
C48 C49 C50 C51 55.2(10) . . . . ?
C10 C5 C4 C1 178.5(6) . . . . ?
C10 C5 C4 C17 -1.1(10) . . . . ?
C10 C11 C12 C17 -0.5(10) . . . . ?
C10 C11 C12 C13 -179.1(7) . . . . ?
C10 C9 C8 C7 -1.3(12) . . . . ?
C34 C33 C32 C31 177.7(8) . . . . ?
C23 N2 B1 N4 -116.7(8) . . . . ?
C23 N2 B1 N6 124.7(8) . . . . ?
C46 C41 C42 C43 -56.2(9) . . . . ?
C46 C45 C44 C43 55.2(9) . . . . ?
C13 C14 C15 C16 -0.4(12) . . . . ?
C15 C16 C17 C4 -178.9(7) . . . . ?
C15 C16 C17 C12 0.6(11) . . . . ?
C15 C14 C13 C12 0.2(12) . . . . ?
C25 C26 C27 C28 177.6(8) . . . . ?
C24 C23 C22 C21 -178.7(9) . . . . ?
C21 N1 N2 C23 -1.6(8) . . . . ?
C21 N1 N2 B1 -177.8(7) . . . . ?
C51 C52 C47 P1 -173.7(6) . . . . ?
C51 C52 C47 C48 -51.7(9) . . . . ?
C39 C38 C37 C36 56.2(10) . . . . ?
C20 C21 C22 C23 -178.8(9) . . . . ?
C37 C36 C35 P1 -174.7(6) . . . . ?
C37 C36 C35 C40 53.9(10) . . . . ?
C37 C38 C39 C40 -56.8(10) . . . . ?
C29 C28 C27 C26 -179.1(8) . . . . ?
B1 N4 C28 C27 -178.1(7) . . . . ?
B1 N4 C28 C29 1.6(12) . . . . ?
B1 N6 C33 C32 179.4(8) . . . . ?
B1 N6 C33 C34 0.4(13) . . . . ?
B1 N2 C23 C24 -4.5(14) . . . . ?
B1 N2 C23 C22 177.0(8) . . . . ?
C53 C58 C57 C56 -36(3) . . . . ?
C53 C58 C57A C56 79(5) . . . . ?
C53 C54 C55 C56 50(3) . . . . ?
C58 C53 C54 C55 -47(3) . . . . ?
C58 C53 C54A C55 43(5) . . . . ?
C58 C57 C56 C55 37(3) . . . . ?
C54 C53 C58 C57 41(3) . . . . ?
C54 C55 C56 C57 -45(3) . . . . ?
C55 C56 C57A C58 -76(5) . . . . ?
C56 C55 C54A C53 -42(5) . . . . ?
Cl10 Cl8 C60 Cl12 97.3(16) . . . . ?
Cl8 Cl10 C60 Cl12 -96.5(16) . . . . ?
C54A C53 C58 C57A -55(3) . . . . ?
C54A C55 C56 C57A 51(3) . . . . ?

loop_
_exptl_oxdiff_crystal_face_indexfrac_h
_exptl_oxdiff_crystal_face_indexfrac_k
_exptl_oxdiff_crystal_face_indexfrac_l
_exptl_oxdiff_crystal_face_x
_exptl_oxdiff_crystal_face_y
_exptl_oxdiff_crystal_face_z
3.6218 -22.5591 -1.1902 -0.0002 0.0094 1.0000
-3.6218 22.5591 1.1902 0.0002 -0.0094 -1.0000
-2.3253 0.0608 28.0840 0.2325 0.9726 -0.0091
2.3253 -0.0608 -28.0840 -0.2325 -0.9726 0.0091
0.3341 10.6240 -24.1756 -0.2047 -0.8612 -0.4653
28.9706 2.6891 -12.7995 0.9429 -0.3328 0.0091
-28.9706 -2.6891 12.7995 -0.9429 0.3328 -0.0091
